data_7227389
loop_
_publ_author_name
'Yeung, Hamish H.-M.'
'Kilmurray, Rebecca'
'Hobday, Claire L.'
'McKellar, Scott C.'
'Cheetham, Anthony K.'
'Allan, David R.'
'Moggach, Stephen A.'

_publ_section_title
;
 Hidden negative linear compressibility in lithium l-tartrate.
;
_journal_issue 5
_journal_name_full 'Physical chemistry chemical physics : PCCP'
_journal_page_first 3544
_journal_page_last 3549
_journal_paper_doi 10.1039/c6cp08690j
_journal_volume 19
_journal_year 2017
_chemical_absolute_configuration unk
_chemical_formula_moiety 'C4 H4 Li2 O6'
_chemical_formula_sum 'C4 H4 Li2 O6'
_chemical_formula_weight 161.95
_chemical_name_common 'Lithium tartrate; dilithium tartrate'
_chemical_name_systematic 'Lithium l-tartrate'
_space_group_IT_number 5
_symmetry_cell_setting monoclinic
_symmetry_Int_Tables_number 5
_symmetry_space_group_name_Hall 'C 2y'
_symmetry_space_group_name_H-M 'C 1 2 1'
_atom_sites_solution_hydrogens difmap
_atom_sites_solution_primary other
_audit_creation_date 2016-02-26
_audit_creation_method CRYSTALS_ver_14.61_build_5811
_audit_update_record
;
2016-04-13 deposited with the CCDC.
2017-01-06 downloaded from the CCDC.
;
_cell_angle_alpha 90
_cell_angle_beta 133.01(3)
_cell_angle_gamma 90
_cell_formula_units_Z 4
_cell_length_a 14.342(13)
_cell_length_b 4.8946(11)
_cell_length_c 10.487(14)
_cell_measurement_reflns_used 1424
_cell_measurement_temperature 293
_cell_measurement_theta_max 20
_cell_measurement_theta_min 4
_cell_volume 538.3(9)
_computing_cell_refinement 'USER DEFINED CELL REFINEMENT'
_computing_data_collection 'USER DEFINED DATA COLLECTION'
_computing_data_reduction 'Apex2 (Bruker AXS, 2006)'
_computing_molecular_graphics 'CAMERON (Watkin et al., 1996)'
_computing_publication_material 'CRYSTALS (Betteridge et al., 2003)'
_computing_structure_refinement 'CRYSTALS (Betteridge et al., 2003)'
_computing_structure_solution 'USER DEFINED STRUCTURE SOLUTION'
_diffrn_ambient_pressure 3430000
_diffrn_ambient_temperature 293
_diffrn_measured_fraction_theta_full 0.397
_diffrn_measured_fraction_theta_max 0.382
_diffrn_measurement_device Serial
_diffrn_measurement_device_type Unknown
_diffrn_measurement_method \w
_diffrn_radiation_monochromator graphite
_diffrn_radiation_probe x-ray
_diffrn_radiation_wavelength 0.4859
_diffrn_reflns_av_R_equivalents 0.076
_diffrn_reflns_limit_h_max 9
_diffrn_reflns_limit_h_min -8
_diffrn_reflns_limit_k_max 6
_diffrn_reflns_limit_k_min -6
_diffrn_reflns_limit_l_max 13
_diffrn_reflns_limit_l_min -12
_diffrn_reflns_number 2045
_diffrn_reflns_theta_full 25.044
_diffrn_reflns_theta_max 30.541
_diffrn_reflns_theta_min 2.656
_diffrn_source synchrotron
_diffrn_standards_number 0
_exptl_absorpt_coefficient_mu 0.184
_exptl_absorpt_correction_T_max 0.98
_exptl_absorpt_correction_T_min 0.82
_exptl_absorpt_correction_type multi-scan
_exptl_absorpt_process_details 'SADABS (Siemens, 1996)'
_exptl_crystal_colour colourless
_exptl_crystal_density_diffrn 1.998
_exptl_crystal_density_method 'not measured'
_exptl_crystal_description block
_exptl_crystal_F_000 328
_exptl_crystal_size_max 0.200
_exptl_crystal_size_mid 0.200
_exptl_crystal_size_min 0.100
_refine_diff_density_max 0.29
_refine_diff_density_min -0.23
_refine_ls_extinction_method None
_refine_ls_goodness_of_fit_ref 0.9991
_refine_ls_hydrogen_treatment constr
_refine_ls_matrix_type full
_refine_ls_number_parameters 49
_refine_ls_number_reflns 330
_refine_ls_number_restraints 23
_refine_ls_R_factor_all 0.0622
_refine_ls_R_factor_gt 0.0607
_refine_ls_shift/su_max 0.0000538
_refine_ls_shift/su_mean 0.0000142
_refine_ls_structure_factor_coef Fsqd
_refine_ls_weighting_details
;
 Method= Modified Sheldrick 
 w=1/[\s^2^(F^2^) + ( 0.13P)^2^ + 1.44P] 
 ,where P=(max(Fo^2^,0) + 2Fc^2^)/3 
;
_refine_ls_weighting_scheme calc
_refine_ls_wR_factor_all 0.1680
_refine_ls_wR_factor_gt 0.1641
_refine_ls_wR_factor_ref 0.1680
_reflns_limit_h_max 9
_reflns_limit_h_min -7
_reflns_limit_k_max 6
_reflns_limit_k_min 0
_reflns_limit_l_max 13
_reflns_limit_l_min 0
_reflns_number_gt 316
_reflns_number_total 349
_reflns_threshold_expression I>2.0\s(I)
_oxford_diffrn_Wilson_B_factor 0.00
_oxford_diffrn_Wilson_scale 0.00
_oxford_refine_ls_r_factor_ref 0.0622
_oxford_refine_ls_scale 1.72(8)
_oxford_reflns_number_all 330
_oxford_reflns_threshold_expression_ref I>-10.0\s(I)
_oxford_structure_analysis_title 'trans04 in C2'
_cod_data_source_file c6cp08690j2.cif
_cod_data_source_block TART04
_cod_depositor_comments
;
The following automatic conversions were performed:

'_atom_sites_solution_primary' value 'Other' changed to 'other'
according to
/usr/data/users/saulius/crontab/automatic-downloads/rss-feeds/RSC/lib/dictionaries/cif_core.dic
dictionary named 'cif_core.dic' version 2.4.2 from 2011-04-26.

Automatic conversion script
Id: cif_fix_values 4268 2015-11-12 08:31:59Z antanas 

 Adding full bibliography for 7227387--7227399.cif.
;
_cod_original_sg_symbol_Hall 'C 2y '
_cod_original_sg_symbol_H-M 'C 2'
_cod_database_code 7227389

loop_
_symmetry_equiv_pos_as_xyz
x,y,z
x+1/2,y+1/2,z
-x,y,-z
-x+1/2,y+1/2,-z

loop_
_atom_site_label
_atom_site_type_symbol
_atom_site_fract_x
_atom_site_fract_y
_atom_site_fract_z
_atom_site_U_iso_or_equiv
_atom_site_occupancy
_atom_site_adp_type
_atom_site_refinement_flags_posn
Li1 Li 0.1794(17) 0.7776(18) 0.4221(10) 0.0151(17) 1.0000 Uiso .
Li2 Li 0.1770(16) 0.6610(19) -0.0548(10) 0.0169(18) 1.0000 Uiso .
C1 C 0.4119(8) 0.6789(8) 0.2629(5) 0.0146(10) 1.0000 Uiso D
C2 C 0.5216(4) 0.5752(8) 0.4490(5) 0.0116(10) 1.0000 Uiso D
C3 C 0.1376(8) 0.2584(8) 0.2366(5) 0.0129(10) 1.0000 Uiso D
C4 C 0.0731(4) 0.3568(8) 0.0548(5) 0.0117(9) 1.0000 Uiso D
O1 O 0.3509(7) 0.5164(7) 0.1377(4) 0.0148(9) 1.0000 Uiso D
O2 O 0.3886(6) 0.9297(7) 0.2482(4) 0.0143(8) 1.0000 Uiso D
O3 O 0.5632(6) 0.3131(7) 0.4528(4) 0.0164(9) 1.0000 Uiso D
O4 O 0.1764(6) 0.4274(7) 0.3532(4) 0.0143(8) 1.0000 Uiso D
O5 O 0.1485(7) 0.0055(8) 0.2571(4) 0.0173(9) 1.0000 Uiso D
O6 O 0.1133(6) 0.6154(8) 0.0481(4) 0.0184(9) 1.0000 Uiso D
H6 H 0.1264 0.7347 0.1140 0.0500 1.0000 Uiso R
H3 H 0.5023 0.2072 0.3864 0.0500 1.0000 Uiso R
H21 H 0.5911 0.6983 0.5051 0.0148 1.0000 Uiso R
H41 H 0.0896 0.2266 0.0051 0.0147 1.0000 Uiso R

loop_
_atom_type_symbol
_atom_type_scat_dispersion_real
_atom_type_scat_dispersion_imag
_atom_type_scat_Cromer_Mann_a1
_atom_type_scat_Cromer_Mann_b1
_atom_type_scat_Cromer_Mann_a2
_atom_type_scat_Cromer_Mann_b2
_atom_type_scat_Cromer_Mann_a3
_atom_type_scat_Cromer_Mann_b3
_atom_type_scat_Cromer_Mann_a4
_atom_type_scat_Cromer_Mann_b4
_atom_type_scat_Cromer_Mann_c
_atom_type_scat_source
C 0.0033 0.0016 2.3100 20.8439 1.0200 10.2075 1.5886 0.5687 0.8650 51.6512 0.2156 'International Tables Vol C 4.2.6.8 and 6.1.1.4'
H 0.0000 0.0000 0.4930 10.5109 0.3229 26.1257 0.1402 3.1424 0.0408 57.7998 0.0030 'International Tables Vol C 4.2.6.8 and 6.1.1.4'
Li -0.0003 0.0001 1.1282 3.9546 0.7508 1.0524 0.6175 85.3905 0.4653 168.2610 0.0377 'International Tables Vol C 4.2.6.8 and 6.1.1.4'
O 0.0106 0.0060 3.0485 13.2771 2.2868 5.7011 1.5463 0.3239 0.8670 32.9089 0.2508 'International Tables Vol C 4.2.6.8 and 6.1.1.4'

loop_
_geom_angle_atom_site_label_1
_geom_angle_site_symmetry_1
_geom_angle_atom_site_label_2
_geom_angle_atom_site_label_3
_geom_angle_site_symmetry_3
_geom_angle
_geom_angle_publ_flag
O5 1_565 Li1 O4 . 105.5(8) yes
O1 4_555 Li2 O6 . 110.6(9) yes
C2 . C1 O1 . 120.2(3) yes
C2 . C1 O2 . 115.9(3) yes
O1 . C1 O2 . 124.0(4) yes
C1 . C2 C2 3_656 109.2(6) yes
C1 . C2 O3 . 112.7(3) yes
C2 3_656 C2 O3 . 109.9(4) yes
C1 . C2 H21 . 108.1 no
C2 3_656 C2 H21 . 108.4 no
O3 . C2 H21 . 108.4 no
C4 . C3 O4 . 120.0(3) yes
C4 . C3 O5 . 115.3(4) yes
O4 . C3 O5 . 124.6(4) yes
C3 . C4 C4 3_555 106.6(5) yes
C3 . C4 O6 . 115.2(3) yes
C4 3_555 C4 O6 . 110.7(3) yes
C3 . C4 H41 . 108.0 no
C4 3_555 C4 H41 . 108.0 no
O6 . C4 H41 . 108.1 no
C1 . O1 Li2 4_545 149.4(4) yes
C2 . O3 H3 . 111.3 no
C3 . O4 Li1 . 150.7(4) yes
C3 . O5 Li1 1_545 133.2(7) yes
C4 . O6 Li2 . 121.3(5) yes
C4 . O6 H6 . 117.4 no
Li2 . O6 H6 . 119.1 no

loop_
_geom_bond_atom_site_label_1
_geom_bond_atom_site_label_2
_geom_bond_site_symmetry_2
_geom_bond_distance
_geom_bond_publ_flag
Li1 O5 1_565 1.841(14) yes
Li1 O4 . 1.850(11) yes
Li2 O1 4_555 1.862(10) yes
Li2 O6 . 1.84(2) yes
C1 C2 . 1.534(5) yes
C1 O1 . 1.246(5) yes
C1 O2 . 1.254(5) yes
C2 C2 3_656 1.561(9) yes
C2 O3 . 1.404(5) yes
C2 H21 . 0.950 no
C3 C4 . 1.522(5) yes
C3 O4 . 1.250(5) yes
C3 O5 . 1.248(5) yes
C4 C4 3_555 1.558(8) yes
C4 O6 . 1.413(6) yes
C4 H41 . 0.950 no
O3 H3 . 0.829 no
O6 H6 . 0.823 no
